data_7234626
loop_
_publ_author_name
'Jan Sanning'
'Linda Stegemann'
'Pascal R. Ewen'
'Christian Schwermann'
'Constantin G. Daniliuc'
'Dongdong Zhang'
'Na Lin'
'Lian Duan'
'Daniel Wegner'
'Nikos L. Doltsinis'
'Cristian A. Strassert'

_publ_section_title
;
 Colour-tunable asymmetric cyclometalated Pt(ii) complexes and
 STM-assisted stability assessment of ancillary ligands for OLEDs
;
_journal_name_full 'Journal of Materials Chemistry C'
_journal_page_first 2560
_journal_page_last 2565
_journal_paper_doi 10.1039/C6TC00093B
_journal_volume 4
_journal_year 2016
_chemical_formula_sum 'C31 H37 F2 N5 O Pt'
_chemical_formula_weight 728.75
_space_group_IT_number 15
_space_group_name_Hall '-C 2yc'
_space_group_name_H-M_alt 'C 1 2/c 1'
_symmetry_cell_setting monoclinic
_symmetry_space_group_name_H-M 'C 1 2/c 1'
_atom_sites_solution_hydrogens geom
_atom_sites_solution_primary direct
_atom_sites_solution_secondary difmap
_cell_angle_alpha 90.00
_cell_angle_beta 111.0600(10)
_cell_angle_gamma 90.00
_cell_formula_units_Z 8
_cell_length_a 21.2263(2)
_cell_length_b 18.3170(3)
_cell_length_c 16.6102(2)
_cell_measurement_reflns_used 6646
_cell_measurement_temperature 223(2)
_cell_measurement_theta_max 28.28
_cell_measurement_theta_min 4.08
_cell_volume 6026.71(14)
_computing_cell_refinement 'Collect (Nonius B.V., 1998)'
_computing_data_collection 'Collect (Nonius B.V., 1998)'
_computing_data_reduction 'Denzo-SMN (Otwinowski & Minor, 1997)'
_computing_molecular_graphics 'XP (BrukerAXS, 2000)'
_computing_publication_material 'SHELXL-97 (Sheldrick, 1997)'
_computing_structure_refinement 'SHELXL-97 (Sheldrick, 1997)'
_computing_structure_solution 'SHELXS-97 (Sheldrick, 1990)'
_diffrn_ambient_temperature 223(2)
_diffrn_measured_fraction_theta_full 0.981
_diffrn_measured_fraction_theta_max 0.981
_diffrn_measurement_device_type 'Nonius KappaCCD APEXII'
_diffrn_measurement_method '\w and \f scans'
_diffrn_radiation_monochromator 'Montel mirror'
_diffrn_radiation_source 'rotating anode Nonius FR591'
_diffrn_radiation_type MoK\a
_diffrn_radiation_wavelength 0.71073
_diffrn_reflns_av_R_equivalents 0.041
_diffrn_reflns_av_sigmaI/netI 0.0342
_diffrn_reflns_limit_h_max 26
_diffrn_reflns_limit_h_min -26
_diffrn_reflns_limit_k_max 22
_diffrn_reflns_limit_k_min -21
_diffrn_reflns_limit_l_max 20
_diffrn_reflns_limit_l_min -20
_diffrn_reflns_number 19723
_diffrn_reflns_theta_full 26.37
_diffrn_reflns_theta_max 26.37
_diffrn_reflns_theta_min 4.12
_exptl_absorpt_coefficient_mu 4.701
_exptl_absorpt_correction_T_max 0.9545
_exptl_absorpt_correction_T_min 0.5021
_exptl_absorpt_correction_type multi-scan
_exptl_absorpt_process_details 'Denzo (Otwinowski, Borek, Majewski & Minor, 2003)'
_exptl_crystal_colour yellow
_exptl_crystal_density_diffrn 1.606
_exptl_crystal_density_method 'not measured'
_exptl_crystal_description plate
_exptl_crystal_F_000 2896
_exptl_crystal_size_max 0.17
_exptl_crystal_size_mid 0.10
_exptl_crystal_size_min 0.01
_refine_diff_density_max 0.805
_refine_diff_density_min -0.985
_refine_diff_density_rms 0.089
_refine_ls_extinction_method none
_refine_ls_goodness_of_fit_ref 1.038
_refine_ls_hydrogen_treatment constr
_refine_ls_matrix_type full
_refine_ls_number_parameters 458
_refine_ls_number_reflns 6061
_refine_ls_number_restraints 231
_refine_ls_restrained_S_all 1.035
_refine_ls_R_factor_all 0.0443
_refine_ls_R_factor_gt 0.0345
_refine_ls_shift/su_max 0.002
_refine_ls_shift/su_mean 0.000
_refine_ls_structure_factor_coef Fsqd
_refine_ls_weighting_details 'calc w=1/[\s^2^(Fo^2^)+(0.0295P)^2^+31.7447P] where P=(Fo^2^+2Fc^2^)/3'
_refine_ls_weighting_scheme calc
_refine_ls_wR_factor_gt 0.0795
_refine_ls_wR_factor_ref 0.0871
_reflns_number_gt 5098
_reflns_number_total 6061
_reflns_threshold_expression >2sigma(I)
_cod_data_source_file J-Mater-Chem-C-2016-4-2560.cif
_cod_data_source_block dan7469
_cod_original_sg_symbol_H-M C2/c
_cod_database_code 7234626

loop_
_symmetry_equiv_pos_as_xyz
'x, y, z'
'-x, y, -z+1/2'
'x+1/2, y+1/2, z'
'-x+1/2, y+1/2, -z+1/2'
'-x, -y, -z'
'x, -y, z-1/2'
'-x+1/2, -y+1/2, -z'
'x+1/2, -y+1/2, z-1/2'

loop_
_atom_site_label
_atom_site_type_symbol
_atom_site_fract_x
_atom_site_fract_y
_atom_site_fract_z
_atom_site_U_iso_or_equiv
_atom_site_adp_type
_atom_site_occupancy
_atom_site_symmetry_multiplicity
_atom_site_calc_flag
_atom_site_refinement_flags
_atom_site_disorder_assembly
_atom_site_disorder_group
Pt1 Pt 0.025566(9) 0.598080(11) 0.161348(11) 0.04662(8) Uani 1 1 d . . .
N1 N -0.0684(2) 0.5788(2) 0.0683(3) 0.0482(10) Uani 1 1 d . . .
N2 N -0.1087(2) 0.5219(2) 0.0265(3) 0.0522(10) Uani 1 1 d . . .
C3 C -0.1641(3) 0.5550(3) -0.0284(3) 0.0525(12) Uani 1 1 d . . .
N4 N -0.1627(2) 0.6288(3) -0.0243(3) 0.0527(10) Uani 1 1 d . . .
C5 C -0.1021(2) 0.6406(3) 0.0364(3) 0.0485(11) Uani 1 1 d . . .
C6 C -0.0695(2) 0.7094(3) 0.0711(3) 0.0489(11) Uani 1 1 d . . .
N7 N -0.0066(2) 0.6992(2) 0.1313(3) 0.0486(9) Uani 1 1 d . . .
C8 C -0.0938(3) 0.7790(3) 0.0497(4) 0.0595(14) Uani 1 1 d . . .
H8 H -0.1369 0.7868 0.0078 0.071 Uiso 1 1 calc R . .
C9 C -0.0537(3) 0.8375(3) 0.0909(4) 0.0652(15) Uani 1 1 d . . .
H9 H -0.0698 0.8854 0.0772 0.078 Uiso 1 1 calc R . .
C10 C 0.0100(3) 0.8258(3) 0.1520(4) 0.0592(14) Uani 1 1 d . . .
H10 H 0.0372 0.8656 0.1793 0.071 Uiso 1 1 calc R . .
C11 C 0.0335(3) 0.7546(3) 0.1729(3) 0.0533(12) Uani 1 1 d . . .
C12 C 0.0984(3) 0.7281(3) 0.2345(3) 0.0549(13) Uani 1 1 d . . .
F13 F 0.14115(18) 0.84603(19) 0.2815(2) 0.0768(10) Uani 1 1 d . . .
C13 C 0.1503(3) 0.7722(3) 0.2857(4) 0.0605(14) Uani 1 1 d . . .
C14 C 0.2106(3) 0.7462(4) 0.3414(4) 0.0667(16) Uani 1 1 d . . .
H14 H 0.2448 0.7774 0.3759 0.080 Uiso 1 1 calc R . .
F15 F 0.27749(16) 0.6433(2) 0.3979(2) 0.0826(11) Uani 1 1 d . . .
C15 C 0.2179(3) 0.6722(4) 0.3440(4) 0.0638(15) Uani 1 1 d . . .
C16 C 0.1691(3) 0.6242(3) 0.2954(3) 0.0570(13) Uani 1 1 d . . .
H16 H 0.1775 0.5737 0.2997 0.068 Uiso 1 1 calc R . .
C17 C 0.1075(2) 0.6507(3) 0.2401(3) 0.0496(11) Uani 1 1 d . . .
C18 C -0.2228(3) 0.5125(3) -0.0904(4) 0.0575(13) Uani 1 1 d . . .
C19 C -0.2331(3) 0.5371(4) -0.1822(4) 0.0699(16) Uani 1 1 d . . .
H19A H -0.2399 0.5895 -0.1867 0.105 Uiso 1 1 calc R . .
H19B H -0.2724 0.5128 -0.2225 0.105 Uiso 1 1 calc R . .
H19C H -0.1936 0.5246 -0.1956 0.105 Uiso 1 1 calc R . .
C20 C -0.2863(3) 0.5300(4) -0.0703(4) 0.0741(17) Uani 1 1 d . . .
H20A H -0.2802 0.5134 -0.0125 0.111 Uiso 1 1 calc R . .
H20B H -0.3249 0.5054 -0.1116 0.111 Uiso 1 1 calc R . .
H20C H -0.2941 0.5823 -0.0741 0.111 Uiso 1 1 calc R . .
C21 C -0.2068(3) 0.4313(4) -0.0820(5) 0.085(2) Uani 1 1 d . . .
H21A H -0.1666 0.4222 -0.0954 0.127 Uiso 1 1 calc R . .
H21B H -0.2444 0.4044 -0.1219 0.127 Uiso 1 1 calc R . .
H21C H -0.1991 0.4156 -0.0235 0.127 Uiso 1 1 calc R . .
N21 N 0.0542(2) 0.4924(3) 0.1887(3) 0.0511(10) Uani 1 1 d . . .
C22 C 0.0838(3) 0.4667(3) 0.2703(3) 0.0554(13) Uani 1 1 d . . .
H22 H 0.0952 0.5001 0.3162 0.066 Uiso 1 1 calc R . .
C23 C 0.0976(3) 0.3953(3) 0.2885(4) 0.0676(16) Uani 1 1 d . A .
H23 H 0.1171 0.3803 0.3463 0.081 Uiso 1 1 calc R . .
C25 C 0.0530(3) 0.3694(3) 0.1391(4) 0.0672(16) Uani 1 1 d . A .
H25 H 0.0419 0.3368 0.0924 0.081 Uiso 1 1 calc R . .
C26 C 0.0391(3) 0.4425(3) 0.1244(3) 0.0585(13) Uani 1 1 d . . .
H26 H 0.0181 0.4586 0.0672 0.070 Uiso 1 1 calc R . .
C24 C 0.0836(4) 0.3437(3) 0.2232(4) 0.079(2) Uani 1 1 d D . .
C27 C 0.1152(6) 0.2675(5) 0.2477(8) 0.071(3) Uani 0.575(12) 1 d PDU A 1
H27A H 0.1622 0.2689 0.2508 0.085 Uiso 0.575(12) 1 calc PR A 1
H27B H 0.1153 0.2543 0.3049 0.085 Uiso 0.575(12) 1 calc PR A 1
C28 C 0.0772(7) 0.2102(6) 0.1834(8) 0.084(4) Uani 0.575(12) 1 d PDU A 1
H28A H 0.0874 0.2162 0.1307 0.101 Uiso 0.575(12) 1 calc PR A 1
H28B H 0.0287 0.2183 0.1682 0.101 Uiso 0.575(12) 1 calc PR A 1
C29 C 0.0938(10) 0.1325(8) 0.2156(13) 0.114(6) Uani 0.575(12) 1 d PDU A 1
H29A H 0.1024 0.1324 0.2776 0.137 Uiso 0.575(12) 1 calc PR A 1
H29B H 0.1361 0.1188 0.2084 0.137 Uiso 0.575(12) 1 calc PR A 1
C30 C 0.0415(18) 0.0727(18) 0.174(2) 0.29(2) Uani 0.575(12) 1 d PDU A 1
H30A H 0.0397 0.0369 0.2167 0.344 Uiso 0.575(12) 1 calc PR A 1
H30B H -0.0035 0.0938 0.1455 0.344 Uiso 0.575(12) 1 calc PR A 1
C31 C 0.066(2) 0.038(2) 0.109(2) 0.266(19) Uani 0.575(12) 1 d PDU A 1
H31A H 0.0376 0.0530 0.0511 0.399 Uiso 0.575(12) 1 calc PR A 1
H31B H 0.0645 -0.0147 0.1133 0.399 Uiso 0.575(12) 1 calc PR A 1
H31C H 0.1123 0.0531 0.1196 0.399 Uiso 0.575(12) 1 calc PR A 1
C27A C 0.0729(10) 0.2619(7) 0.2353(12) 0.078(5) Uani 0.425(12) 1 d PDU A 2
H27C H 0.0783 0.2515 0.2953 0.094 Uiso 0.425(12) 1 calc PR A 2
H27D H 0.0276 0.2466 0.1977 0.094 Uiso 0.425(12) 1 calc PR A 2
C28A C 0.1261(10) 0.2229(8) 0.2113(14) 0.094(6) Uani 0.425(12) 1 d PDU A 2
H28C H 0.1708 0.2385 0.2505 0.113 Uiso 0.425(12) 1 calc PR A 2
H28D H 0.1218 0.2373 0.1527 0.113 Uiso 0.425(12) 1 calc PR A 2
C29A C 0.1215(10) 0.1391(8) 0.2151(14) 0.087(5) Uani 0.425(12) 1 d PDU A 2
H29C H 0.1657 0.1195 0.2200 0.104 Uiso 0.425(12) 1 calc PR A 2
H29D H 0.1148 0.1270 0.2689 0.104 Uiso 0.425(12) 1 calc PR A 2
C30A C 0.0681(11) 0.0968(9) 0.1423(13) 0.098(6) Uani 0.425(12) 1 d PDU A 2
H30C H 0.0234 0.1178 0.1324 0.117 Uiso 0.425(12) 1 calc PR A 2
H30D H 0.0774 0.1020 0.0890 0.117 Uiso 0.425(12) 1 calc PR A 2
C31A C 0.0674(13) 0.0166(10) 0.1640(18) 0.121(8) Uani 0.425(12) 1 d PDU A 2
H31D H 0.1067 -0.0072 0.1588 0.182 Uiso 0.425(12) 1 calc PR A 2
H31E H 0.0267 -0.0060 0.1244 0.182 Uiso 0.425(12) 1 calc PR A 2
H31F H 0.0686 0.0114 0.2226 0.182 Uiso 0.425(12) 1 calc PR A 2
O41 O 0.1098(15) 0.2069(16) 0.4457(15) 0.160(8) Uani 0.40(3) 1 d PDU B 1
C42 C 0.136(2) 0.1416(15) 0.480(2) 0.179(11) Uani 0.40(3) 1 d PDU B 1
H42A H 0.1679 0.1254 0.4537 0.215 Uiso 0.40(3) 1 calc PR B 1
H42B H 0.0990 0.1056 0.4652 0.215 Uiso 0.40(3) 1 calc PR B 1
C43 C 0.171(2) 0.1438(18) 0.577(2) 0.151(9) Uani 0.40(3) 1 d PDU B 1
H43A H 0.1393 0.1444 0.6079 0.181 Uiso 0.40(3) 1 calc PR B 1
H43B H 0.2040 0.1046 0.5989 0.181 Uiso 0.40(3) 1 calc PR B 1
C44 C 0.2027(17) 0.217(2) 0.575(2) 0.145(9) Uani 0.40(3) 1 d PDU B 1
H44A H 0.2070 0.2455 0.6272 0.174 Uiso 0.40(3) 1 calc PR B 1
H44B H 0.2475 0.2116 0.5717 0.174 Uiso 0.40(3) 1 calc PR B 1
C45 C 0.155(2) 0.2539(17) 0.496(2) 0.179(16) Uani 0.40(3) 1 d PDU B 1
H45A H 0.1315 0.2934 0.5135 0.215 Uiso 0.40(3) 1 calc PR B 1
H45B H 0.1810 0.2754 0.4638 0.215 Uiso 0.40(3) 1 calc PR B 1
O41A O 0.0869(10) 0.1998(11) 0.4768(17) 0.197(7) Uani 0.60(3) 1 d PDU B 2
C42A C 0.1245(12) 0.1415(13) 0.517(2) 0.175(9) Uani 0.60(3) 1 d PDU B 2
H42C H 0.1294 0.1086 0.4732 0.210 Uiso 0.60(3) 1 calc PR B 2
H42D H 0.0998 0.1149 0.5477 0.210 Uiso 0.60(3) 1 calc PR B 2
C43A C 0.1939(13) 0.1593(11) 0.5806(17) 0.147(7) Uani 0.60(3) 1 d PDU B 2
H43C H 0.2297 0.1449 0.5597 0.177 Uiso 0.60(3) 1 calc PR B 2
H43D H 0.2022 0.1379 0.6376 0.177 Uiso 0.60(3) 1 calc PR B 2
C44A C 0.1848(9) 0.2410(9) 0.5802(10) 0.106(5) Uani 0.60(3) 1 d PDU B 2
H44C H 0.1864 0.2575 0.6371 0.127 Uiso 0.60(3) 1 calc PR B 2
H44D H 0.2212 0.2652 0.5672 0.127 Uiso 0.60(3) 1 calc PR B 2
C45A C 0.1189(9) 0.2596(8) 0.5140(10) 0.100(5) Uani 0.60(3) 1 d PDU B 2
H45C H 0.0915 0.2862 0.5408 0.120 Uiso 0.60(3) 1 calc PR B 2
H45D H 0.1258 0.2914 0.4704 0.120 Uiso 0.60(3) 1 calc PR B 2

loop_
_atom_site_aniso_label
_atom_site_aniso_U_11
_atom_site_aniso_U_22
_atom_site_aniso_U_33
_atom_site_aniso_U_23
_atom_site_aniso_U_13
_atom_site_aniso_U_12
Pt1 0.04191(12) 0.05451(13) 0.03718(11) -0.00235(8) 0.00664(8) -0.00022(8)
N1 0.044(2) 0.055(2) 0.037(2) 0.0011(18) 0.0035(17) 0.0005(18)
N2 0.050(2) 0.053(2) 0.045(2) -0.0011(19) 0.0068(19) -0.006(2)
C3 0.049(3) 0.060(3) 0.041(3) -0.004(2) 0.006(2) -0.001(2)
N4 0.045(2) 0.060(3) 0.042(2) 0.001(2) 0.0032(18) 0.003(2)
C5 0.046(3) 0.058(3) 0.034(2) 0.002(2) 0.007(2) 0.000(2)
C6 0.050(3) 0.054(3) 0.039(2) 0.003(2) 0.010(2) 0.002(2)
N7 0.046(2) 0.056(3) 0.041(2) -0.0006(19) 0.0122(18) -0.0040(19)
C8 0.058(3) 0.063(3) 0.047(3) 0.007(3) 0.007(2) -0.001(3)
C9 0.069(4) 0.050(3) 0.065(4) 0.005(3) 0.010(3) 0.001(3)
C10 0.066(3) 0.052(3) 0.056(3) -0.007(2) 0.017(3) -0.013(3)
C11 0.054(3) 0.058(3) 0.046(3) -0.007(2) 0.016(2) -0.007(2)
C12 0.049(3) 0.065(3) 0.046(3) -0.003(2) 0.012(2) -0.003(2)
F13 0.070(2) 0.060(2) 0.083(2) -0.0071(18) 0.0067(18) -0.0122(17)
C13 0.055(3) 0.067(4) 0.055(3) -0.009(3) 0.014(3) -0.010(3)
C14 0.049(3) 0.083(4) 0.055(3) -0.012(3) 0.002(3) -0.014(3)
F15 0.0466(17) 0.095(3) 0.078(2) -0.010(2) -0.0126(17) -0.0015(18)
C15 0.045(3) 0.081(4) 0.051(3) -0.007(3) 0.000(2) 0.001(3)
C16 0.043(3) 0.065(3) 0.051(3) -0.009(3) 0.004(2) 0.003(2)
C17 0.045(3) 0.060(3) 0.041(3) -0.004(2) 0.012(2) -0.003(2)
C18 0.047(3) 0.056(3) 0.056(3) -0.002(3) 0.003(2) -0.001(2)
C19 0.057(3) 0.092(5) 0.049(3) -0.012(3) 0.004(3) 0.001(3)
C20 0.059(3) 0.089(5) 0.069(4) -0.010(3) 0.017(3) -0.016(3)
C21 0.072(4) 0.064(4) 0.088(5) -0.012(4) -0.007(4) -0.003(3)
N21 0.045(2) 0.064(3) 0.041(2) -0.004(2) 0.0120(18) 0.000(2)
C22 0.050(3) 0.068(3) 0.043(3) -0.004(2) 0.010(2) 0.003(3)
C23 0.083(4) 0.072(4) 0.045(3) 0.007(3) 0.019(3) 0.014(3)
C25 0.094(5) 0.055(3) 0.056(3) -0.003(3) 0.030(3) -0.003(3)
C26 0.063(3) 0.068(4) 0.043(3) -0.002(3) 0.017(2) -0.003(3)
C24 0.124(6) 0.056(4) 0.058(4) 0.005(3) 0.032(4) 0.012(4)
C27 0.070(6) 0.065(6) 0.072(6) 0.000(5) 0.019(5) 0.004(5)
C28 0.080(7) 0.076(7) 0.085(7) -0.011(6) 0.018(6) 0.003(6)
C29 0.118(10) 0.094(8) 0.130(9) 0.003(7) 0.044(7) 0.005(7)
C30 0.29(2) 0.29(2) 0.29(2) 0.001(10) 0.104(12) 0.008(10)
C31 0.27(2) 0.27(2) 0.26(2) -0.004(10) 0.101(12) -0.004(10)
C27A 0.084(8) 0.073(7) 0.075(7) 0.009(6) 0.026(7) 0.011(7)
C28A 0.096(9) 0.091(10) 0.094(9) 0.009(7) 0.033(8) 0.013(8)
C29A 0.095(9) 0.067(8) 0.105(8) 0.005(7) 0.044(7) 0.008(7)
C30A 0.100(10) 0.098(10) 0.093(10) 0.016(8) 0.030(8) 0.001(8)
C31A 0.126(11) 0.106(11) 0.117(11) -0.002(8) 0.025(8) -0.002(8)
O41 0.163(10) 0.169(10) 0.150(10) 0.004(8) 0.061(8) -0.011(8)
C42 0.182(13) 0.172(13) 0.179(14) -0.015(9) 0.061(8) 0.015(9)
C43 0.152(12) 0.145(12) 0.148(11) 0.005(9) 0.047(8) 0.000(9)
C44 0.147(12) 0.140(12) 0.139(11) -0.005(9) 0.042(8) -0.004(9)
C45 0.180(18) 0.169(18) 0.180(18) 0.006(10) 0.056(11) -0.010(10)
O41A 0.182(10) 0.191(9) 0.198(10) 0.005(8) 0.042(7) -0.011(8)
C42A 0.179(11) 0.171(11) 0.180(12) 0.000(8) 0.069(8) 0.004(8)
C43A 0.156(11) 0.130(10) 0.150(10) 0.006(8) 0.046(8) -0.008(8)
C44A 0.122(9) 0.101(8) 0.096(7) -0.007(6) 0.041(6) 0.011(7)
C45A 0.107(9) 0.100(8) 0.092(8) -0.007(6) 0.035(7) -0.005(7)

loop_
_atom_type_symbol
_atom_type_description
_atom_type_scat_dispersion_real
_atom_type_scat_dispersion_imag
_atom_type_scat_source
C C 0.0033 0.0016 'International Tables Vol C Tables 4.2.6.8 and 6.1.1.4'
H H 0.0000 0.0000 'International Tables Vol C Tables 4.2.6.8 and 6.1.1.4'
N N 0.0061 0.0033 'International Tables Vol C Tables 4.2.6.8 and 6.1.1.4'
F F 0.0171 0.0103 'International Tables Vol C Tables 4.2.6.8 and 6.1.1.4'
Pt Pt -1.7033 8.3905 'International Tables Vol C Tables 4.2.6.8 and 6.1.1.4'
O O 0.0106 0.0060 'International Tables Vol C Tables 4.2.6.8 and 6.1.1.4'

loop_
_geom_angle_atom_site_label_1
_geom_angle_atom_site_label_2
_geom_angle_atom_site_label_3
_geom_angle
_geom_angle_site_symmetry_1
_geom_angle_site_symmetry_3
N7 Pt1 C17 81.60(19) . .
N7 Pt1 N21 177.29(16) . .
C17 Pt1 N21 101.09(19) . .
N7 Pt1 N1 79.51(17) . .
C17 Pt1 N1 161.1(2) . .
N21 Pt1 N1 97.81(17) . .
C5 N1 N2 107.1(4) . .
C5 N1 Pt1 112.7(3) . .
N2 N1 Pt1 140.2(3) . .
C3 N2 N1 103.7(4) . .
N2 C3 N4 114.7(4) . .
N2 C3 C18 122.3(5) . .
N4 C3 C18 123.0(5) . .
C5 N4 C3 101.3(4) . .
N4 C5 N1 113.2(5) . .
N4 C5 C6 129.2(5) . .
N1 C5 C6 117.6(4) . .
N7 C6 C8 119.6(5) . .
N7 C6 C5 112.0(4) . .
C8 C6 C5 128.4(5) . .
C11 N7 C6 123.1(5) . .
C11 N7 Pt1 118.7(3) . .
C6 N7 Pt1 118.2(3) . .
C6 C8 C9 118.9(5) . .
C6 C8 H8 120.6 . .
C9 C8 H8 120.6 . .
C10 C9 C8 120.5(5) . .
C10 C9 H9 119.8 . .
C8 C9 H9 119.8 . .
C9 C10 C11 119.6(5) . .
C9 C10 H10 120.2 . .
C11 C10 H10 120.2 . .
N7 C11 C10 118.3(5) . .
N7 C11 C12 111.7(5) . .
C10 C11 C12 130.0(5) . .
C13 C12 C17 118.7(5) . .
C13 C12 C11 125.1(5) . .
C17 C12 C11 116.3(5) . .
F13 C13 C14 117.5(5) . .
F13 C13 C12 118.7(5) . .
C14 C13 C12 123.8(6) . .
C15 C14 C13 115.9(5) . .
C15 C14 H14 122.1 . .
C13 C14 H14 122.1 . .
C14 C15 F15 118.3(5) . .
C14 C15 C16 124.3(5) . .
F15 C15 C16 117.4(6) . .
C15 C16 C17 119.7(6) . .
C15 C16 H16 120.2 . .
C17 C16 H16 120.2 . .
C16 C17 C12 117.6(5) . .
C16 C17 Pt1 130.7(4) . .
C12 C17 Pt1 111.7(4) . .
C3 C18 C21 109.7(5) . .
C3 C18 C19 108.3(5) . .
C21 C18 C19 109.1(5) . .
C3 C18 C20 108.5(5) . .
C21 C18 C20 111.7(5) . .
C19 C18 C20 109.4(5) . .
C18 C19 H19A 109.5 . .
C18 C19 H19B 109.5 . .
H19A C19 H19B 109.5 . .
C18 C19 H19C 109.5 . .
H19A C19 H19C 109.5 . .
H19B C19 H19C 109.5 . .
C18 C20 H20A 109.5 . .
C18 C20 H20B 109.5 . .
H20A C20 H20B 109.5 . .
C18 C20 H20C 109.5 . .
H20A C20 H20C 109.5 . .
H20B C20 H20C 109.5 . .
C18 C21 H21A 109.5 . .
C18 C21 H21B 109.5 . .
H21A C21 H21B 109.5 . .
C18 C21 H21C 109.5 . .
H21A C21 H21C 109.5 . .
H21B C21 H21C 109.5 . .
C26 N21 C22 116.6(5) . .
C26 N21 Pt1 120.0(4) . .
C22 N21 Pt1 123.2(4) . .
C23 C22 N21 123.0(5) . .
C23 C22 H22 118.5 . .
N21 C22 H22 118.5 . .
C22 C23 C24 121.1(6) . .
C22 C23 H23 119.5 . .
C24 C23 H23 119.5 . .
C26 C25 C24 120.0(6) . .
C26 C25 H25 120.0 . .
C24 C25 H25 120.0 . .
N21 C26 C25 122.9(5) . .
N21 C26 H26 118.6 . .
C25 C26 H26 118.6 . .
C23 C24 C25 116.4(6) . .
C23 C24 C27 117.4(7) . .
C25 C24 C27 125.0(7) . .
C23 C24 C27A 124.1(9) . .
C25 C24 C27A 115.0(9) . .
C27 C24 C27A 32.2(6) . .
C28 C27 C24 111.8(9) . .
C28 C27 H27A 109.3 . .
C24 C27 H27A 109.3 . .
C28 C27 H27B 109.3 . .
C24 C27 H27B 109.3 . .
H27A C27 H27B 107.9 . .
C27 C28 C29 113.9(11) . .
C27 C28 H28A 108.8 . .
C29 C28 H28A 108.8 . .
C27 C28 H28B 108.8 . .
C29 C28 H28B 108.8 . .
H28A C28 H28B 107.7 . .
C28 C29 C30 118(2) . .
C28 C29 H29A 107.8 . .
C30 C29 H29A 107.8 . .
C28 C29 H29B 107.8 . .
C30 C29 H29B 107.8 . .
H29A C29 H29B 107.1 . .
C31 C30 C29 104(2) . .
C31 C30 H30A 110.9 . .
C29 C30 H30A 110.9 . .
C31 C30 H30B 110.9 . .
C29 C30 H30B 110.9 . .
H30A C30 H30B 108.9 . .
C28A C27A C24 105.5(12) . .
C28A C27A H27C 110.6 . .
C24 C27A H27C 110.6 . .
C28A C27A H27D 110.6 . .
C24 C27A H27D 110.6 . .
H27C C27A H27D 108.8 . .
C27A C28A C29A 113.4(14) . .
C27A C28A H28C 108.9 . .
C29A C28A H28C 108.9 . .
C27A C28A H28D 108.9 . .
C29A C28A H28D 108.9 . .
H28C C28A H28D 107.7 . .
C30A C29A C28A 120.6(16) . .
C30A C29A H29C 107.2 . .
C28A C29A H29C 107.2 . .
C30A C29A H29D 107.2 . .
C28A C29A H29D 107.2 . .
H29C C29A H29D 106.8 . .
C31A C30A C29A 111.7(15) . .
C31A C30A H30C 109.3 . .
C29A C30A H30C 109.3 . .
C31A C30A H30D 109.3 . .
C29A C30A H30D 109.3 . .
H30C C30A H30D 107.9 . .
C30A C31A H31D 109.5 . .
C30A C31A H31E 109.5 . .
H31D C31A H31E 109.5 . .
C30A C31A H31F 109.5 . .
H31D C31A H31F 109.5 . .
H31E C31A H31F 109.5 . .
C45 O41 C42 102.3(19) . .
O41 C42 C43 113(2) . .
O41 C42 H42A 108.9 . .
C43 C42 H42A 108.9 . .
O41 C42 H42B 108.9 . .
C43 C42 H42B 108.9 . .
H42A C42 H42B 107.8 . .
C44 C43 C42 93.3(19) . .
C44 C43 H43A 113.0 . .
C42 C43 H43A 113.0 . .
C44 C43 H43B 113.0 . .
C42 C43 H43B 113.0 . .
H43A C43 H43B 110.4 . .
C45 C44 C43 104.4(17) . .
C45 C44 H44A 110.9 . .
C43 C44 H44A 110.9 . .
C45 C44 H44B 110.9 . .
C43 C44 H44B 110.9 . .
H44A C44 H44B 108.9 . .
O41 C45 C44 111.7(17) . .
O41 C45 H45A 109.3 . .
C44 C45 H45A 109.3 . .
O41 C45 H45B 109.3 . .
C44 C45 H45B 109.3 . .
H45A C45 H45B 108.0 . .
C45A O41A C42A 108.0(16) . .
O41A C42A C43A 115.3(16) . .
O41A C42A H42C 108.4 . .
C43A C42A H42C 108.4 . .
O41A C42A H42D 108.4 . .
C43A C42A H42D 108.4 . .
H42C C42A H42D 107.5 . .
C42A C43A C44A 97.0(14) . .
C42A C43A H43C 112.4 . .
C44A C43A H43C 112.4 . .
C42A C43A H43D 112.4 . .
C44A C43A H43D 112.4 . .
H43C C43A H43D 109.9 . .
C45A C44A C43A 108.5(12) . .
C45A C44A H44C 110.0 . .
C43A C44A H44C 110.0 . .
C45A C44A H44D 110.0 . .
C43A C44A H44D 110.0 . .
H44C C44A H44D 108.4 . .
O41A C45A C44A 110.4(13) . .
O41A C45A H45C 109.6 . .
C44A C45A H45C 109.6 . .
O41A C45A H45D 109.6 . .
C44A C45A H45D 109.6 . .
H45C C45A H45D 108.1 . .

loop_
_geom_bond_atom_site_label_1
_geom_bond_atom_site_label_2
_geom_bond_distance
_geom_bond_site_symmetry_2
Pt1 N7 1.975(4) .
Pt1 C17 2.008(5) .
Pt1 N21 2.031(5) .
Pt1 N1 2.068(4) .
N1 C5 1.342(7) .
N1 N2 1.368(6) .
N2 C3 1.345(6) .
C3 N4 1.354(7) .
C3 C18 1.515(7) .
N4 C5 1.337(6) .
C5 C6 1.453(7) .
C6 N7 1.362(6) .
C6 C8 1.374(7) .
N7 C11 1.344(7) .
C8 C9 1.386(8) .
C8 H8 0.9400 .
C9 C10 1.384(8) .
C9 H9 0.9400 .
C10 C11 1.395(8) .
C10 H10 0.9400 .
C11 C12 1.472(7) .
C12 C13 1.384(7) .
C12 C17 1.429(8) .
F13 C13 1.364(7) .
C13 C14 1.367(8) .
C14 C15 1.363(9) .
C14 H14 0.9400 .
F15 C15 1.367(6) .
C15 C16 1.378(8) .
C16 C17 1.389(7) .
C16 H16 0.9400 .
C18 C21 1.520(8) .
C18 C19 1.528(8) .
C18 C20 1.536(8) .
C19 H19A 0.9700 .
C19 H19B 0.9700 .
C19 H19C 0.9700 .
C20 H20A 0.9700 .
C20 H20B 0.9700 .
C20 H20C 0.9700 .
C21 H21A 0.9700 .
C21 H21B 0.9700 .
C21 H21C 0.9700 .
N21 C26 1.354(7) .
N21 C22 1.356(6) .
C22 C23 1.350(8) .
C22 H22 0.9400 .
C23 C24 1.388(8) .
C23 H23 0.9400 .
C25 C26 1.373(8) .
C25 C24 1.394(8) .
C25 H25 0.9400 .
C26 H26 0.9400 .
C24 C27 1.539(10) .
C24 C27A 1.540(12) .
C27 C28 1.508(11) .
C27 H27A 0.9800 .
C27 H27B 0.9800 .
C28 C29 1.517(13) .
C28 H28A 0.9800 .
C28 H28B 0.9800 .
C29 C30 1.537(15) .
C29 H29A 0.9800 .
C29 H29B 0.9800 .
C30 C31 1.499(15) .
C30 H30A 0.9800 .
C30 H30B 0.9800 .
C31 H31A 0.9700 .
C31 H31B 0.9700 .
C31 H31C 0.9700 .
C27A C28A 1.506(14) .
C27A H27C 0.9800 .
C27A H27D 0.9800 .
C28A C29A 1.541(13) .
C28A H28C 0.9800 .
C28A H28D 0.9800 .
C29A C30A 1.537(14) .
C29A H29C 0.9800 .
C29A H29D 0.9800 .
C30A C31A 1.515(14) .
C30A H30C 0.9800 .
C30A H30D 0.9800 .
C31A H31D 0.9700 .
C31A H31E 0.9700 .
C31A H31F 0.9700 .
O41 C45 1.339(17) .
O41 C42 1.352(17) .
C42 C43 1.514(18) .
C42 H42A 0.9800 .
C42 H42B 0.9800 .
C43 C44 1.512(17) .
C43 H43A 0.9800 .
C43 H43B 0.9800 .
C44 C45 1.496(17) .
C44 H44A 0.9800 .
C44 H44B 0.9800 .
C45 H45A 0.9800 .
C45 H45B 0.9800 .
O41A C45A 1.320(15) .
O41A C42A 1.358(16) .
C42A C43A 1.507(16) .
C42A H42C 0.9800 .
C42A H42D 0.9800 .
C43A C44A 1.507(15) .
C43A H43C 0.9800 .
C43A H43D 0.9800 .
C44A C45A 1.477(14) .
C44A H44C 0.9800 .
C44A H44D 0.9800 .
C45A H45C 0.9800 .
C45A H45D 0.9800 .

loop_
_geom_torsion_atom_site_label_1
_geom_torsion_atom_site_label_2
_geom_torsion_atom_site_label_3
_geom_torsion_atom_site_label_4
_geom_torsion
_geom_torsion_site_symmetry_1
_geom_torsion_site_symmetry_2
_geom_torsion_site_symmetry_3
_geom_torsion_site_symmetry_4
N7 Pt1 N1 C5 -0.2(3) . . . .
C17 Pt1 N1 C5 -4.2(8) . . . .
N21 Pt1 N1 C5 179.4(3) . . . .
N7 Pt1 N1 N2 179.0(5) . . . .
C17 Pt1 N1 N2 175.0(5) . . . .
N21 Pt1 N1 N2 -1.4(5) . . . .
C5 N1 N2 C3 0.5(5) . . . .
Pt1 N1 N2 C3 -178.7(4) . . . .
N1 N2 C3 N4 -0.8(6) . . . .
N1 N2 C3 C18 178.6(5) . . . .
N2 C3 N4 C5 0.8(6) . . . .
C18 C3 N4 C5 -178.6(5) . . . .
C3 N4 C5 N1 -0.5(6) . . . .
C3 N4 C5 C6 179.7(5) . . . .
N2 N1 C5 N4 0.0(6) . . . .
Pt1 N1 C5 N4 179.5(3) . . . .
N2 N1 C5 C6 179.9(4) . . . .
Pt1 N1 C5 C6 -0.7(5) . . . .
N4 C5 C6 N7 -178.6(5) . . . .
N1 C5 C6 N7 1.6(6) . . . .
N4 C5 C6 C8 0.5(9) . . . .
N1 C5 C6 C8 -179.3(5) . . . .
C8 C6 N7 C11 1.1(7) . . . .
C5 C6 N7 C11 -179.7(4) . . . .
C8 C6 N7 Pt1 179.0(4) . . . .
C5 C6 N7 Pt1 -1.8(5) . . . .
C17 Pt1 N7 C11 -2.1(4) . . . .
N21 Pt1 N7 C11 171(3) . . . .
N1 Pt1 N7 C11 179.2(4) . . . .
C17 Pt1 N7 C6 179.9(4) . . . .
N21 Pt1 N7 C6 -7(4) . . . .
N1 Pt1 N7 C6 1.2(4) . . . .
N7 C6 C8 C9 -0.6(8) . . . .
C5 C6 C8 C9 -179.7(5) . . . .
C6 C8 C9 C10 0.5(9) . . . .
C8 C9 C10 C11 -0.8(9) . . . .
C6 N7 C11 C10 -1.3(7) . . . .
Pt1 N7 C11 C10 -179.2(4) . . . .
C6 N7 C11 C12 179.8(4) . . . .
Pt1 N7 C11 C12 1.9(6) . . . .
C9 C10 C11 N7 1.1(8) . . . .
C9 C10 C11 C12 179.7(6) . . . .
N7 C11 C12 C13 179.0(5) . . . .
C10 C11 C12 C13 0.4(9) . . . .
N7 C11 C12 C17 -0.4(7) . . . .
C10 C11 C12 C17 -179.1(5) . . . .
C17 C12 C13 F13 -178.9(5) . . . .
C11 C12 C13 F13 1.7(9) . . . .
C17 C12 C13 C14 0.6(9) . . . .
C11 C12 C13 C14 -178.8(6) . . . .
F13 C13 C14 C15 -180.0(5) . . . .
C12 C13 C14 C15 0.5(9) . . . .
C13 C14 C15 F15 179.3(5) . . . .
C13 C14 C15 C16 -0.5(10) . . . .
C14 C15 C16 C17 -0.6(10) . . . .
F15 C15 C16 C17 179.5(5) . . . .
C15 C16 C17 C12 1.7(8) . . . .
C15 C16 C17 Pt1 -179.5(4) . . . .
C13 C12 C17 C16 -1.7(8) . . . .
C11 C12 C17 C16 177.8(5) . . . .
C13 C12 C17 Pt1 179.3(4) . . . .
C11 C12 C17 Pt1 -1.2(6) . . . .
N7 Pt1 C17 C16 -177.1(5) . . . .
N21 Pt1 C17 C16 3.2(5) . . . .
N1 Pt1 C17 C16 -173.2(5) . . . .
N7 Pt1 C17 C12 1.7(4) . . . .
N21 Pt1 C17 C12 -178.0(4) . . . .
N1 Pt1 C17 C12 5.6(8) . . . .
N2 C3 C18 C21 -2.5(8) . . . .
N4 C3 C18 C21 177.0(5) . . . .
N2 C3 C18 C19 -121.5(6) . . . .
N4 C3 C18 C19 57.9(7) . . . .
N2 C3 C18 C20 119.8(6) . . . .
N4 C3 C18 C20 -60.8(7) . . . .
N7 Pt1 N21 C26 47(4) . . . .
C17 Pt1 N21 C26 -139.6(4) . . . .
N1 Pt1 N21 C26 39.3(4) . . . .
N7 Pt1 N21 C22 -127(3) . . . .
C17 Pt1 N21 C22 45.9(4) . . . .
N1 Pt1 N21 C22 -135.3(4) . . . .
C26 N21 C22 C23 -0.4(8) . . . .
Pt1 N21 C22 C23 174.3(5) . . . .
N21 C22 C23 C24 1.7(10) . . . .
C22 N21 C26 C25 -0.7(8) . . . .
Pt1 N21 C26 C25 -175.6(4) . . . .
C24 C25 C26 N21 0.6(10) . . . .
C22 C23 C24 C25 -1.7(11) . . . .
C22 C23 C24 C27 166.4(8) . . . .
C22 C23 C24 C27A -156.8(10) . . . .
C26 C25 C24 C23 0.7(10) . . . .
C26 C25 C24 C27 -166.4(8) . . . .
C26 C25 C24 C27A 158.0(8) . . . .
C23 C24 C27 C28 158.5(10) . . . .
C25 C24 C27 C28 -34.5(15) . . . .
C27A C24 C27 C28 47.1(14) . . . .
C24 C27 C28 C29 -164.5(13) . . . .
C27 C28 C29 C30 156.8(19) . . . .
C28 C29 C30 C31 98(3) . . . .
C23 C24 C27A C28A -120.8(14) . . . .
C25 C24 C27A C28A 83.8(16) . . . .
C27 C24 C27A C28A -32.8(13) . . . .
C24 C27A C28A C29A -177.2(15) . . . .
C27A C28A C29A C30A 78(3) . . . .
C28A C29A C30A C31A -174(2) . . . .
C45 O41 C42 C43 35(5) . . . .
O41 C42 C43 C44 -40(4) . . . .
C42 C43 C44 C45 28(4) . . . .
C42 O41 C45 C44 -12(5) . . . .
C43 C44 C45 O41 -12(5) . . . .
C45A O41A C42A C43A -9(4) . . . .
O41A C42A C43A C44A 9(3) . . . .
C42A C43A C44A C45A -6(3) . . . .
C42A O41A C45A C44A 4(3) . . . .
C43A C44A C45A O41A 2(3) . . . .
